data_7128944
loop_
_publ_author_name
'Dzieszkowski, Krzysztof'
'S\/lotwi\'nski, Micha\/l'
'Rafi\'nska, Katarzyna'
'Muzio\/l, Tadeusz M'
'Rafi\'nski, Zbigniew'

_publ_section_title
;
 NHC-catalyzed enantioselective C2-functionalization of
 3-hydroxychromenones <i>via</i> \a,\b-unsaturated acyl azoliums.
;
_journal_issue 78
_journal_name_full 'Chemical communications (Cambridge, England)'
_journal_page_first 9999
_journal_page_last 10002
_journal_paper_doi 10.1039/d1cc03708k
_journal_volume 57
_journal_year 2021
_chemical_absolute_configuration ad
_chemical_formula_moiety 'C19 H15 Br O5'
_chemical_formula_sum 'C19 H15 Br O5'
_chemical_formula_weight 403.22
_space_group_crystal_system monoclinic
_space_group_IT_number 4
_space_group_name_Hall 'P 2yb'
_space_group_name_H-M_alt 'P 1 21 1'
_symmetry_cell_setting monoclinic
_symmetry_Int_Tables_number 4
_symmetry_space_group_name_H-M 'P 1 21 1'
_atom_sites_solution_hydrogens mixed
_audit_creation_method SHELXL-2018/1
_audit_update_record
;
2021-06-07 deposited with the CCDC.	2021-08-26 downloaded from the CCDC.
;
_cell_angle_alpha 90
_cell_angle_beta 115.06(5)
_cell_angle_gamma 90
_cell_formula_units_Z 4
_cell_length_a 17.401(8)
_cell_length_b 5.9984(13)
_cell_length_c 18.889(6)
_cell_measurement_reflns_used 2406
_cell_measurement_temperature 293(2)
_cell_measurement_theta_max 22.2770
_cell_measurement_theta_min 2.1760
_cell_volume 1786.0(13)
_computing_data_collection 'CrysAlisPro 1.171.38.34a (Rigaku OD, 2015)'
_computing_data_reduction 'CrysAlisPro 1.171.38.34a (Rigaku OD, 2015)'
_computing_publication_material ciftab
_computing_structure_refinement 'SHELXL-2018/1 (Sheldrick, 2018)'
_computing_structure_solution 'SHELXT 2014/5 (Sheldrick, 2014)'
_diffrn_ambient_temperature 293(2)
_diffrn_measured_fraction_theta_full 0.999
_diffrn_measured_fraction_theta_max 0.999
_diffrn_measurement_device_type 'Xcalibur, Sapphire2, large Be window'
_diffrn_radiation_probe x-ray
_diffrn_radiation_type MoK\a
_diffrn_radiation_wavelength 0.71073
_diffrn_reflns_av_R_equivalents 0.0431
_diffrn_reflns_av_unetI/netI 0.0778
_diffrn_reflns_Laue_measured_fraction_full 0.999
_diffrn_reflns_Laue_measured_fraction_max 0.999
_diffrn_reflns_limit_h_max 16
_diffrn_reflns_limit_h_min -21
_diffrn_reflns_limit_k_max 7
_diffrn_reflns_limit_k_min -7
_diffrn_reflns_limit_l_max 23
_diffrn_reflns_limit_l_min -22
_diffrn_reflns_number 11460
_diffrn_reflns_point_group_measured_fraction_full 0.930
_diffrn_reflns_point_group_measured_fraction_max 0.919
_diffrn_reflns_theta_full 25.242
_diffrn_reflns_theta_max 26.372
_diffrn_reflns_theta_min 2.095
_diffrn_source 'fine-focus sealed X-ray tube'
_diffrn_source_type 'Enhance (Mo) X-ray Source'
_exptl_absorpt_coefficient_mu 2.327
_exptl_absorpt_correction_T_max 0.869
_exptl_absorpt_correction_T_min 0.320
_exptl_absorpt_correction_type analytical
_exptl_absorpt_process_details 'CrysAlisPro 1.171.38.34a (2015)'
_exptl_crystal_colour colourless
_exptl_crystal_density_diffrn 1.500
_exptl_crystal_description needle
_exptl_crystal_F_000 816
_exptl_crystal_size_max 0.550
_exptl_crystal_size_mid 0.120
_exptl_crystal_size_min 0.050
_refine_diff_density_max 0.247
_refine_diff_density_min -0.254
_refine_diff_density_rms 0.051
_refine_ls_abs_structure_details
;
 Flack x determined using 1078 quotients [(I+)-(I-)]/[(I+)+(I-)]
 (Parsons, Flack and Wagner, Acta Cryst. B69 (2013) 249-259).
;
_refine_ls_abs_structure_Flack -0.014(13)
_refine_ls_extinction_method none
_refine_ls_goodness_of_fit_ref 1.004
_refine_ls_hydrogen_treatment mixed
_refine_ls_matrix_type full
_refine_ls_number_parameters 466
_refine_ls_number_reflns 6739
_refine_ls_number_restraints 17
_refine_ls_restrained_S_all 1.006
_refine_ls_R_factor_all 0.1233
_refine_ls_R_factor_gt 0.0551
_refine_ls_shift/su_max 0.002
_refine_ls_shift/su_mean 0.000
_refine_ls_structure_factor_coef Fsqd
_refine_ls_weighting_details 'w=1/[\s^2^(Fo^2^)+(0.0546P)^2^] where P=(Fo^2^+2Fc^2^)/3'
_refine_ls_weighting_scheme calc
_refine_ls_wR_factor_gt 0.1122
_refine_ls_wR_factor_ref 0.1451
_reflns_Friedel_coverage 0.673
_reflns_Friedel_fraction_full 0.844
_reflns_Friedel_fraction_max 0.822
_reflns_number_gt 3655
_reflns_number_total 6739
_reflns_threshold_expression 'I > 2\s(I)'
_cod_data_source_file d1cc03708k2.cif
_cod_data_source_block kd2shape
_cod_depositor_comments 'Adding full bibliography for 7128944.cif.'
_cod_original_cell_volume 1786.1(13)
_cod_original_sg_symbol_H-M 'P 21'
_cod_database_code 7128944
_shelx_shelxl_version_number 2018/1
_shelx_space_group_comment
;
The symmetry employed for this shelxl refinement is uniquely defined
by the following loop, which should always be used as a source of
symmetry information in preference to the above space-group names.
They are only intended as comments.
;
_shelx_estimated_absorpt_t_min 0.361
_shelx_estimated_absorpt_t_max 0.893

loop_
_space_group_symop_operation_xyz
'x, y, z'
'-x, y+1/2, -z'

loop_
_atom_site_label
_atom_site_type_symbol
_atom_site_fract_x
_atom_site_fract_y
_atom_site_fract_z
_atom_site_U_iso_or_equiv
_atom_site_adp_type
_atom_site_occupancy
_atom_site_site_symmetry_order
_atom_site_calc_flag
_atom_site_refinement_flags_posn
_atom_site_refinement_flags_adp
_atom_site_refinement_flags_occupancy
_atom_site_disorder_assembly
_atom_site_disorder_group
Br1 Br 0.86774(9) 0.1259(2) 0.58360(7) 0.1155(5) Uani 1 1 d . . . . .
C1 C 0.8791(6) 0.1682(17) 0.4901(5) 0.076(3) Uani 1 1 d . . . . .
C2 C 0.9248(6) 0.0160(15) 0.4686(5) 0.077(3) Uani 1 1 d . . . . .
H2 H 0.948527 -0.107055 0.500323 0.093 Uiso 1 1 calc R U . . .
C3 C 0.9359(6) 0.0424(13) 0.4018(5) 0.073(3) Uani 1 1 d . . . . .
H3 H 0.966971 -0.060652 0.387892 0.087 Uiso 1 1 calc R U . . .
C4 C 0.8995(6) 0.2281(12) 0.3549(4) 0.056(2) Uani 1 1 d . . . . .
O5 O 0.9122(4) 0.2499(8) 0.2890(3) 0.0641(16) Uani 1 1 d . . . . .
C6 C 0.8808(6) 0.4318(13) 0.2411(4) 0.057(2) Uani 1 1 d . . . . .
C7 C 0.8377(5) 0.5906(12) 0.2586(4) 0.053(2) Uani 1 1 d . . . . .
O7 O 0.8105(4) 0.7736(10) 0.2100(4) 0.0646(16) Uani 1 1 d D . . . .
H7 H 0.776(5) 0.832(15) 0.218(5) 0.078 Uiso 1 1 d D U . . .
C8 C 0.8152(6) 0.5739(13) 0.3225(4) 0.058(2) Uani 1 1 d . . . . .
O8 O 0.7688(4) 0.7103(9) 0.3343(3) 0.0736(17) Uani 1 1 d . . . . .
C9 C 0.8524(5) 0.3835(13) 0.3740(5) 0.057(2) Uani 1 1 d . . . . .
C10 C 0.8408(6) 0.3505(14) 0.4430(5) 0.065(2) Uani 1 1 d . . . . .
H10 H 0.808151 0.449245 0.456605 0.078 Uiso 1 1 calc R U . . .
C11 C 0.9009(6) 0.4218(14) 0.1717(4) 0.057(2) Uani 1 1 d . . . . .
H11 H 0.872513 0.547562 0.137425 0.069 Uiso 1 1 calc R U . . .
C12 C 0.8642(6) 0.2056(12) 0.1266(5) 0.065(2) Uani 1 1 d . . . . .
H12A H 0.891696 0.079497 0.159883 0.078 Uiso 1 1 calc R U . . .
H12B H 0.804165 0.198052 0.114381 0.078 Uiso 1 1 calc R U . . .
O14 O 0.8721(6) 0.3371(16) 0.0110(4) 0.129(3) Uani 1 1 d . . . . .
C13 C 0.8750(7) 0.1873(17) 0.0534(5) 0.079(3) Uani 1 1 d . . . . .
O15 O 0.8878(5) -0.0217(12) 0.0388(4) 0.102(2) Uani 1 1 d . . . . .
C16 C 0.8954(10) -0.065(2) -0.0337(7) 0.154(6) Uani 1 1 d . . . . .
H16A H 0.846660 -0.006215 -0.076832 0.231 Uiso 1 1 calc R U . . .
H16B H 0.898840 -0.222799 -0.040312 0.231 Uiso 1 1 calc R U . . .
H16C H 0.945725 0.005560 -0.031935 0.231 Uiso 1 1 calc R U . . .
C21 C 0.9958(6) 0.4449(14) 0.1963(5) 0.062(2) Uani 1 1 d . . . . .
C22 C 1.0286(7) 0.6453(18) 0.1868(6) 0.091(3) Uani 1 1 d . . . . .
H22 H 0.991931 0.764463 0.164967 0.109 Uiso 1 1 calc R U . . .
C23 C 1.1134(9) 0.674(2) 0.2084(8) 0.113(4) Uani 1 1 d . . . . .
H23 H 1.133436 0.807598 0.197389 0.135 Uiso 1 1 calc R U . . .
C24 C 1.1694(9) 0.505(3) 0.2466(8) 0.117(5) Uani 1 1 d . . . . .
H24 H 1.227586 0.527925 0.266152 0.140 Uiso 1 1 calc R U . . .
C25 C 1.1381(9) 0.305(3) 0.2552(7) 0.117(4) Uani 1 1 d . . . . .
H25 H 1.175003 0.185800 0.277089 0.140 Uiso 1 1 calc R U . . .
C26 C 1.0528(8) 0.276(2) 0.2321(7) 0.096(3) Uani 1 1 d . . . . .
H26 H 1.032848 0.139088 0.240622 0.115 Uiso 1 1 calc R U . . .
Br2 Br 0.63966(8) 0.80185(18) -0.00810(6) 0.1019(4) Uani 1 1 d . . . . .
C31 C 0.6062(6) 0.7021(14) 0.0695(5) 0.067(3) Uani 1 1 d . . . . .
C32 C 0.5460(6) 0.8270(15) 0.0833(5) 0.074(2) Uani 1 1 d . . . . .
H32 H 0.523781 0.956810 0.055078 0.088 Uiso 1 1 calc R U . . .
C33 C 0.5201(6) 0.7572(14) 0.1381(5) 0.073(3) Uani 1 1 d . . . . .
H33 H 0.479829 0.838587 0.147432 0.088 Uiso 1 1 calc R U . . .
C34 C 0.5542(6) 0.5632(13) 0.1805(5) 0.063(2) Uani 1 1 d . . . . .
O35 O 0.5267(4) 0.5013(9) 0.2350(3) 0.0669(16) Uani 1 1 d . . . . .
C36 C 0.5590(5) 0.3169(15) 0.2795(5) 0.064(2) Uani 1 1 d . . . . .
C37 C 0.6198(6) 0.1893(13) 0.2723(5) 0.063(2) Uani 1 1 d . . . . .
O37 O 0.6497(5) 0.0121(10) 0.3202(4) 0.080(2) Uani 1 1 d D . . . .
H37 H 0.685(6) -0.054(16) 0.311(6) 0.096 Uiso 1 1 d D U . . .
C38 C 0.6506(6) 0.2408(12) 0.2143(5) 0.057(2) Uani 1 1 d . . . . .
O38 O 0.7074(4) 0.1240(9) 0.2086(3) 0.0626(14) Uani 1 1 d . . . . .
C39 C 0.6146(5) 0.4389(13) 0.1681(5) 0.056(2) Uani 1 1 d . . . . .
C40 C 0.6397(6) 0.5084(14) 0.1101(5) 0.063(2) Uani 1 1 d . . . . .
H40 H 0.678421 0.424793 0.099181 0.075 Uiso 1 1 calc R U . . .
C41 C 0.5230(6) 0.2727(15) 0.3377(5) 0.073(3) Uani 1 1 d . . . . .
H41 H 0.525249 0.110988 0.345832 0.088 Uiso 1 1 calc R U . . .
C42 C 0.4305(6) 0.340(2) 0.3079(6) 0.096(3) Uani 1 1 d . . . . .
H42A H 0.411827 0.312494 0.348776 0.115 Uiso 1 1 calc R U . . .
H42B H 0.426056 0.499341 0.297707 0.115 Uiso 1 1 calc R U . . .
C43 C 0.3735(10) 0.224(3) 0.2371(10) 0.157(8) Uani 1 1 d D U . . .
O44 O 0.3338(14) 0.365(3) 0.1812(14) 0.182(9) Uani 0.6 1 d D . P A 1
O45 O 0.3589(14) 0.028(3) 0.229(2) 0.168(9) Uani 0.6 1 d D . P A 1
C46 C 0.3056(17) -0.080(4) 0.1596(15) 0.127(8) Uani 0.6 1 d D . P A 1
H46A H 0.255587 0.008475 0.132748 0.191 Uiso 0.6 1 calc R U P A 1
H46B H 0.289772 -0.223534 0.171499 0.191 Uiso 0.6 1 calc R U P A 1
H46C H 0.335084 -0.097723 0.127032 0.191 Uiso 0.6 1 calc R U P A 1
O47 O 0.400(2) 0.035(5) 0.241(3) 0.168(9) Uani 0.4 1 d D . P A 2
O48 O 0.3074(19) 0.262(5) 0.179(2) 0.182(9) Uani 0.4 1 d D . P A 2
C49 C 0.269(3) 0.036(5) 0.151(3) 0.127(8) Uani 0.4 1 d D . P A 2
H49A H 0.223249 0.050082 0.099421 0.191 Uiso 0.4 1 calc R U P A 2
H49B H 0.247166 -0.022637 0.185930 0.191 Uiso 0.4 1 calc R U P A 2
H49C H 0.311179 -0.062579 0.148668 0.191 Uiso 0.4 1 calc R U P A 2
C51 C 0.5757(6) 0.3771(15) 0.4164(6) 0.073(3) Uani 1 1 d . . . . .
C52 C 0.6180(7) 0.577(2) 0.4238(7) 0.095(4) Uani 1 1 d . . . . .
H52 H 0.616007 0.649033 0.379450 0.114 Uiso 1 1 calc R U . . .
C53 C 0.6626(8) 0.669(3) 0.4954(10) 0.124(5) Uani 1 1 d . . . . .
H53 H 0.689405 0.805529 0.499498 0.149 Uiso 1 1 calc R U . . .
C54 C 0.6683(10) 0.562(4) 0.5616(10) 0.145(7) Uani 1 1 d . . . . .
H54 H 0.701596 0.623076 0.610391 0.174 Uiso 1 1 calc R U . . .
C55 C 0.6257(12) 0.368(4) 0.5565(9) 0.162(7) Uani 1 1 d . . . . .
H55 H 0.627204 0.299645 0.601225 0.194 Uiso 1 1 calc R U . . .
C56 C 0.5800(8) 0.275(2) 0.4834(8) 0.114(4) Uani 1 1 d . . . . .
H56 H 0.551598 0.141025 0.479501 0.136 Uiso 1 1 calc R U . . .

loop_
_atom_site_aniso_label
_atom_site_aniso_U_11
_atom_site_aniso_U_22
_atom_site_aniso_U_33
_atom_site_aniso_U_23
_atom_site_aniso_U_13
_atom_site_aniso_U_12
Br1 0.1257(11) 0.1482(11) 0.0789(7) 0.0437(7) 0.0496(8) 0.0002(9)
C1 0.070(7) 0.077(7) 0.071(6) 0.030(5) 0.022(6) 0.001(5)
C2 0.087(8) 0.065(6) 0.058(6) 0.020(4) 0.011(6) 0.003(5)
C3 0.087(8) 0.045(5) 0.058(6) 0.005(4) 0.005(5) 0.008(4)
C4 0.063(6) 0.052(5) 0.043(5) 0.001(4) 0.013(4) -0.008(4)
O5 0.083(4) 0.054(4) 0.055(4) 0.008(3) 0.029(3) 0.016(3)
C6 0.076(6) 0.046(5) 0.044(5) 0.005(4) 0.022(5) 0.001(4)
C7 0.068(6) 0.042(4) 0.048(5) 0.006(3) 0.024(4) -0.001(4)
O7 0.080(5) 0.051(4) 0.073(4) 0.014(3) 0.043(4) 0.010(3)
C8 0.071(6) 0.050(5) 0.055(5) 0.004(4) 0.028(5) -0.001(4)
O8 0.088(5) 0.071(4) 0.076(4) 0.013(3) 0.050(4) 0.017(3)
C9 0.061(6) 0.050(5) 0.052(5) 0.005(4) 0.016(5) -0.001(4)
C10 0.070(6) 0.070(6) 0.054(5) 0.009(4) 0.025(5) -0.002(5)
C11 0.067(6) 0.055(5) 0.049(5) 0.000(4) 0.024(5) 0.004(4)
C12 0.080(7) 0.058(5) 0.057(6) 0.001(4) 0.028(5) 0.003(4)
O14 0.227(10) 0.094(6) 0.072(5) 0.014(4) 0.068(6) 0.011(6)
C13 0.109(9) 0.067(7) 0.055(6) -0.003(5) 0.030(6) -0.003(5)
O15 0.161(8) 0.083(5) 0.075(5) -0.008(3) 0.061(5) 0.016(4)
C16 0.252(19) 0.151(12) 0.102(10) -0.021(8) 0.118(12) 0.014(12)
C21 0.076(7) 0.062(6) 0.055(5) -0.005(4) 0.036(5) 0.005(5)
C22 0.102(9) 0.074(7) 0.126(9) -0.004(6) 0.077(8) 0.000(6)
C23 0.107(11) 0.107(10) 0.157(12) -0.041(9) 0.088(11) -0.034(9)
C24 0.085(10) 0.152(13) 0.117(11) -0.048(10) 0.047(9) 0.000(10)
C25 0.083(10) 0.138(12) 0.102(9) -0.030(9) 0.013(8) 0.024(10)
C26 0.086(9) 0.086(7) 0.115(9) 0.004(7) 0.043(7) 0.018(7)
Br2 0.1201(10) 0.1029(8) 0.0861(8) 0.0314(6) 0.0471(7) 0.0065(8)
C31 0.070(7) 0.061(6) 0.057(6) 0.006(4) 0.015(5) 0.000(5)
C32 0.081(7) 0.055(5) 0.075(6) 0.002(5) 0.023(6) 0.010(5)
C33 0.074(7) 0.059(6) 0.079(6) 0.003(5) 0.025(6) 0.013(5)
C34 0.066(6) 0.052(5) 0.079(6) 0.002(4) 0.039(5) 0.002(4)
O35 0.068(4) 0.058(3) 0.080(4) 0.001(3) 0.037(4) 0.010(3)
C36 0.068(6) 0.052(5) 0.079(6) -0.003(5) 0.039(5) 0.002(5)
C37 0.067(6) 0.052(5) 0.077(6) 0.002(4) 0.036(5) -0.003(4)
O37 0.097(6) 0.067(4) 0.099(5) 0.024(3) 0.063(4) 0.024(3)
C38 0.057(6) 0.052(5) 0.061(5) -0.004(4) 0.025(5) 0.000(4)
O38 0.068(4) 0.054(3) 0.073(4) 0.009(3) 0.036(3) 0.006(3)
C39 0.061(6) 0.049(5) 0.057(5) 0.000(4) 0.025(5) 0.003(4)
C40 0.064(6) 0.059(5) 0.065(6) -0.004(4) 0.027(5) -0.004(4)
C41 0.083(7) 0.066(6) 0.090(7) -0.006(5) 0.055(6) -0.005(5)
C42 0.069(7) 0.143(10) 0.082(7) -0.027(7) 0.037(6) -0.023(7)
C43 0.115(13) 0.25(2) 0.129(13) -0.037(14) 0.070(11) -0.014(13)
O44 0.106(16) 0.18(2) 0.222(16) -0.114(17) 0.031(12) -0.049(12)
O45 0.17(2) 0.153(10) 0.139(15) -0.049(9) 0.02(2) -0.116(13)
C46 0.16(2) 0.081(17) 0.147(15) -0.038(16) 0.073(18) -0.031(14)
O47 0.17(2) 0.153(10) 0.139(15) -0.049(9) 0.02(2) -0.116(13)
O48 0.106(16) 0.18(2) 0.222(16) -0.114(17) 0.031(12) -0.049(12)
C49 0.16(2) 0.081(17) 0.147(15) -0.038(16) 0.073(18) -0.031(14)
C51 0.073(7) 0.080(7) 0.074(7) 0.000(5) 0.040(6) 0.011(5)
C52 0.092(9) 0.099(9) 0.100(9) -0.021(7) 0.046(7) -0.022(7)
C53 0.090(10) 0.141(12) 0.141(13) -0.047(11) 0.047(10) -0.013(9)
C54 0.093(12) 0.22(2) 0.099(12) -0.063(14) 0.013(10) 0.009(12)
C55 0.157(17) 0.25(2) 0.071(10) 0.023(12) 0.042(11) 0.033(15)
C56 0.133(11) 0.113(9) 0.107(10) 0.013(8) 0.062(9) 0.006(8)

loop_
_atom_type_symbol
_atom_type_description
_atom_type_scat_dispersion_real
_atom_type_scat_dispersion_imag
_atom_type_scat_source
C C 0.0033 0.0016 'International Tables Vol C Tables 4.2.6.8 and 6.1.1.4'
H H 0.0000 0.0000 'International Tables Vol C Tables 4.2.6.8 and 6.1.1.4'
O O 0.0106 0.0060 'International Tables Vol C Tables 4.2.6.8 and 6.1.1.4'
Br Br -0.2901 2.4595 'International Tables Vol C Tables 4.2.6.8 and 6.1.1.4'

loop_
_geom_angle_atom_site_label_1
_geom_angle_atom_site_label_2
_geom_angle_atom_site_label_3
_geom_angle
_geom_angle_site_symmetry_1
_geom_angle_site_symmetry_3
_geom_angle_publ_flag
C2 C1 C10 120.8(8) . . ?
C2 C1 Br1 119.4(7) . . ?
C10 C1 Br1 119.7(8) . . ?
C3 C2 C1 121.3(8) . . ?
C3 C2 H2 119.3 . . ?
C1 C2 H2 119.3 . . ?
C2 C3 C4 118.4(9) . . ?
C2 C3 H3 120.8 . . ?
C4 C3 H3 120.8 . . ?
O5 C4 C9 121.1(7) . . ?
O5 C4 C3 116.9(8) . . ?
C9 C4 C3 122.0(8) . . ?
C4 O5 C6 120.4(6) . . ?
C7 C6 O5 120.7(7) . . ?
C7 C6 C11 127.5(7) . . ?
O5 C6 C11 111.8(7) . . ?
C6 C7 O7 118.3(6) . . ?
C6 C7 C8 122.9(7) . . ?
O7 C7 C8 118.7(7) . . ?
C7 O7 H7 108(7) . . ?
O8 C8 C7 122.9(7) . . ?
O8 C8 C9 122.5(7) . . ?
C7 C8 C9 114.6(8) . . ?
C4 C9 C10 118.4(7) . . ?
C4 C9 C8 119.8(7) . . ?
C10 C9 C8 121.8(8) . . ?
C1 C10 C9 118.9(9) . . ?
C1 C10 H10 120.5 . . ?
C9 C10 H10 120.5 . . ?
C6 C11 C21 110.8(7) . . ?
C6 C11 C12 108.9(7) . . ?
C21 C11 C12 112.9(7) . . ?
C6 C11 H11 108.0 . . ?
C21 C11 H11 108.0 . . ?
C12 C11 H11 108.0 . . ?
C13 C12 C11 113.2(7) . . ?
C13 C12 H12A 108.9 . . ?
C11 C12 H12A 108.9 . . ?
C13 C12 H12B 108.9 . . ?
C11 C12 H12B 108.9 . . ?
H12A C12 H12B 107.8 . . ?
O14 C13 O15 122.6(9) . . ?
O14 C13 C12 126.0(9) . . ?
O15 C13 C12 111.4(8) . . ?
C13 O15 C16 117.1(9) . . ?
O15 C16 H16A 109.5 . . ?
O15 C16 H16B 109.5 . . ?
H16A C16 H16B 109.5 . . ?
O15 C16 H16C 109.5 . . ?
H16A C16 H16C 109.5 . . ?
H16B C16 H16C 109.5 . . ?
C22 C21 C26 117.1(10) . . ?
C22 C21 C11 119.8(8) . . ?
C26 C21 C11 123.0(9) . . ?
C23 C22 C21 121.9(11) . . ?
C23 C22 H22 119.1 . . ?
C21 C22 H22 119.1 . . ?
C22 C23 C24 119.7(13) . . ?
C22 C23 H23 120.1 . . ?
C24 C23 H23 120.1 . . ?
C25 C24 C23 119.0(14) . . ?
C25 C24 H24 120.5 . . ?
C23 C24 H24 120.5 . . ?
C24 C25 C26 120.6(13) . . ?
C24 C25 H25 119.7 . . ?
C26 C25 H25 119.7 . . ?
C25 C26 C21 121.4(12) . . ?
C25 C26 H26 119.3 . . ?
C21 C26 H26 119.3 . . ?
C40 C31 C32 121.4(8) . . ?
C40 C31 Br2 120.2(7) . . ?
C32 C31 Br2 118.4(7) . . ?
C33 C32 C31 119.5(8) . . ?
C33 C32 H32 120.2 . . ?
C31 C32 H32 120.2 . . ?
C32 C33 C34 119.8(9) . . ?
C32 C33 H33 120.1 . . ?
C34 C33 H33 120.1 . . ?
O35 C34 C33 117.5(8) . . ?
O35 C34 C39 121.1(7) . . ?
C33 C34 C39 121.4(8) . . ?
C34 O35 C36 120.3(6) . . ?
C37 C36 O35 122.2(7) . . ?
C37 C36 C41 123.9(8) . . ?
O35 C36 C41 113.9(7) . . ?
O37 C37 C36 118.2(7) . . ?
O37 C37 C38 121.1(8) . . ?
C36 C37 C38 120.7(8) . . ?
C37 O37 H37 111(7) . . ?
O38 C38 C39 124.2(7) . . ?
O38 C38 C37 120.4(7) . . ?
C39 C38 C37 115.4(8) . . ?
C34 C39 C40 118.7(7) . . ?
C34 C39 C38 120.3(7) . . ?
C40 C39 C38 121.0(8) . . ?
C31 C40 C39 119.1(8) . . ?
C31 C40 H40 120.4 . . ?
C39 C40 H40 120.4 . . ?
C36 C41 C51 112.3(8) . . ?
C36 C41 C42 112.8(8) . . ?
C51 C41 C42 111.1(8) . . ?
C36 C41 H41 106.8 . . ?
C51 C41 H41 106.8 . . ?
C42 C41 H41 106.8 . . ?
C43 C42 C41 114.5(10) . . ?
C43 C42 H42A 108.6 . . ?
C41 C42 H42A 108.6 . . ?
C43 C42 H42B 108.6 . . ?
C41 C42 H42B 108.6 . . ?
H42A C42 H42B 107.6 . . ?
O48 C43 O47 114(3) . . ?
O45 C43 O44 122(2) . . ?
O48 C43 C42 138(2) . . ?
O45 C43 C42 127(2) . . ?
O47 C43 C42 107(3) . . ?
O44 C43 C42 111.0(18) . . ?
C43 O45 C46 126(3) . . ?
O45 C46 H46A 109.5 . . ?
O45 C46 H46B 109.5 . . ?
H46A C46 H46B 109.5 . . ?
O45 C46 H46C 109.5 . . ?
H46A C46 H46C 109.5 . . ?
H46B C46 H46C 109.5 . . ?
C43 O48 C49 105(3) . . ?
O48 C49 H49A 109.5 . . ?
O48 C49 H49B 109.5 . . ?
H49A C49 H49B 109.5 . . ?
O48 C49 H49C 109.5 . . ?
H49A C49 H49C 109.5 . . ?
H49B C49 H49C 109.5 . . ?
C56 C51 C52 118.2(10) . . ?
C56 C51 C41 119.6(10) . . ?
C52 C51 C41 122.2(9) . . ?
C53 C52 C51 120.5(12) . . ?
C53 C52 H52 119.8 . . ?
C51 C52 H52 119.8 . . ?
C54 C53 C52 120.7(15) . . ?
C54 C53 H53 119.7 . . ?
C52 C53 H53 119.7 . . ?
C55 C54 C53 120.5(16) . . ?
C55 C54 H54 119.8 . . ?
C53 C54 H54 119.8 . . ?
C54 C55 C56 118.8(16) . . ?
C54 C55 H55 120.6 . . ?
C56 C55 H55 120.6 . . ?
C51 C56 C55 121.4(14) . . ?
C51 C56 H56 119.3 . . ?
C55 C56 H56 119.3 . . ?

loop_
_geom_bond_atom_site_label_1
_geom_bond_atom_site_label_2
_geom_bond_distance
_geom_bond_site_symmetry_2
_geom_bond_publ_flag
Br1 C1 1.876(9) . ?
C1 C2 1.379(13) . ?
C1 C10 1.389(12) . ?
C2 C3 1.363(12) . ?
C2 H2 0.9300 . ?
C3 C4 1.397(10) . ?
C3 H3 0.9300 . ?
C4 O5 1.359(9) . ?
C4 C9 1.386(11) . ?
O5 C6 1.374(9) . ?
C6 C7 1.337(11) . ?
C6 C11 1.494(11) . ?
C7 O7 1.380(9) . ?
C7 C8 1.422(11) . ?
O7 H7 0.76(6) . ?
C8 O8 1.234(9) . ?
C8 C9 1.461(11) . ?
C9 C10 1.414(11) . ?
C10 H10 0.9300 . ?
C11 C21 1.521(12) . ?
C11 C12 1.534(11) . ?
C11 H11 0.9800 . ?
C12 C13 1.478(12) . ?
C12 H12A 0.9700 . ?
C12 H12B 0.9700 . ?
O14 C13 1.190(12) . ?
C13 O15 1.323(11) . ?
O15 C16 1.454(11) . ?
C16 H16A 0.9600 . ?
C16 H16B 0.9600 . ?
C16 H16C 0.9600 . ?
C21 C22 1.374(13) . ?
C21 C26 1.380(13) . ?
C22 C23 1.367(15) . ?
C22 H22 0.9300 . ?
C23 C24 1.380(17) . ?
C23 H23 0.9300 . ?
C24 C25 1.358(18) . ?
C24 H24 0.9300 . ?
C25 C26 1.370(15) . ?
C25 H25 0.9300 . ?
C26 H26 0.9300 . ?
Br2 C31 1.888(9) . ?
C31 C40 1.378(11) . ?
C31 C32 1.400(12) . ?
C32 C33 1.359(12) . ?
C32 H32 0.9300 . ?
C33 C34 1.394(11) . ?
C33 H33 0.9300 . ?
C34 O35 1.358(9) . ?
C34 C39 1.387(11) . ?
O35 C36 1.359(10) . ?
C36 C37 1.359(11) . ?
C36 C41 1.502(11) . ?
C37 O37 1.349(10) . ?
C37 C38 1.442(11) . ?
O37 H37 0.81(6) . ?
C38 O38 1.253(9) . ?
C38 C39 1.450(11) . ?
C39 C40 1.404(11) . ?
C40 H40 0.9300 . ?
C41 C51 1.513(12) . ?
C41 C42 1.518(13) . ?
C41 H41 0.9800 . ?
C42 C43 1.46(2) . ?
C42 H42A 0.9700 . ?
C42 H42B 0.9700 . ?
C43 O48 1.23(2) . ?
C43 O45 1.20(2) . ?
C43 O47 1.22(3) . ?
C43 O44 1.30(2) . ?
O45 C46 1.41(3) . ?
C46 H46A 0.9600 . ?
C46 H46B 0.9600 . ?
C46 H46C 0.9600 . ?
O48 C49 1.50(3) . ?
C49 H49A 0.9600 . ?
C49 H49B 0.9600 . ?
C49 H49C 0.9600 . ?
C51 C56 1.379(14) . ?
C51 C52 1.384(14) . ?
C52 C53 1.359(16) . ?
C52 H52 0.9300 . ?
C53 C54 1.37(2) . ?
C53 H53 0.9300 . ?
C54 C55 1.36(2) . ?
C54 H54 0.9300 . ?
C55 C56 1.39(2) . ?
C55 H55 0.9300 . ?
C56 H56 0.9300 . ?

loop_
_geom_torsion_atom_site_label_1
_geom_torsion_atom_site_label_2
_geom_torsion_atom_site_label_3
_geom_torsion_atom_site_label_4
_geom_torsion
_geom_torsion_site_symmetry_1
_geom_torsion_site_symmetry_2
_geom_torsion_site_symmetry_3
_geom_torsion_site_symmetry_4
_geom_torsion_publ_flag
C10 C1 C2 C3 1.8(15) . . . . ?
Br1 C1 C2 C3 -178.8(7) . . . . ?
C1 C2 C3 C4 -0.2(14) . . . . ?
C2 C3 C4 O5 179.7(8) . . . . ?
C2 C3 C4 C9 -0.5(13) . . . . ?
C9 C4 O5 C6 2.3(11) . . . . ?
C3 C4 O5 C6 -177.8(7) . . . . ?
C4 O5 C6 C7 0.3(12) . . . . ?
C4 O5 C6 C11 -179.3(7) . . . . ?
O5 C6 C7 O7 177.6(7) . . . . ?
C11 C6 C7 O7 -2.8(13) . . . . ?
O5 C6 C7 C8 -5.6(13) . . . . ?
C11 C6 C7 C8 173.9(8) . . . . ?
C6 C7 C8 O8 -173.1(8) . . . . ?
O7 C7 C8 O8 3.7(12) . . . . ?
C6 C7 C8 C9 7.7(12) . . . . ?
O7 C7 C8 C9 -175.5(7) . . . . ?
O5 C4 C9 C10 179.5(8) . . . . ?
C3 C4 C9 C10 -0.4(12) . . . . ?
O5 C4 C9 C8 0.3(12) . . . . ?
C3 C4 C9 C8 -179.6(8) . . . . ?
O8 C8 C9 C4 175.9(8) . . . . ?
C7 C8 C9 C4 -5.0(11) . . . . ?
O8 C8 C9 C10 -3.3(13) . . . . ?
C7 C8 C9 C10 175.9(7) . . . . ?
C2 C1 C10 C9 -2.7(14) . . . . ?
Br1 C1 C10 C9 178.0(7) . . . . ?
C4 C9 C10 C1 1.9(12) . . . . ?
C8 C9 C10 C1 -178.9(8) . . . . ?
C7 C6 C11 C21 113.3(10) . . . . ?
O5 C6 C11 C21 -67.1(9) . . . . ?
C7 C6 C11 C12 -121.9(10) . . . . ?
O5 C6 C11 C12 57.7(9) . . . . ?
C6 C11 C12 C13 175.7(8) . . . . ?
C21 C11 C12 C13 -60.8(10) . . . . ?
C11 C12 C13 O14 -35.2(17) . . . . ?
C11 C12 C13 O15 145.6(9) . . . . ?
O14 C13 O15 C16 -2.2(18) . . . . ?
C12 C13 O15 C16 177.1(10) . . . . ?
C6 C11 C21 C22 -102.0(9) . . . . ?
C12 C11 C21 C22 135.6(8) . . . . ?
C6 C11 C21 C26 74.7(10) . . . . ?
C12 C11 C21 C26 -47.8(11) . . . . ?
C26 C21 C22 C23 2.8(15) . . . . ?
C11 C21 C22 C23 179.7(9) . . . . ?
C21 C22 C23 C24 -5.3(17) . . . . ?
C22 C23 C24 C25 6.4(19) . . . . ?
C23 C24 C25 C26 -5.2(19) . . . . ?
C24 C25 C26 C21 2.9(18) . . . . ?
C22 C21 C26 C25 -1.6(15) . . . . ?
C11 C21 C26 C25 -178.3(9) . . . . ?
C40 C31 C32 C33 0.4(14) . . . . ?
Br2 C31 C32 C33 179.2(7) . . . . ?
C31 C32 C33 C34 0.5(14) . . . . ?
C32 C33 C34 O35 179.6(8) . . . . ?
C32 C33 C34 C39 0.2(13) . . . . ?
C33 C34 O35 C36 -178.4(8) . . . . ?
C39 C34 O35 C36 1.0(12) . . . . ?
C34 O35 C36 C37 0.7(12) . . . . ?
C34 O35 C36 C41 179.2(7) . . . . ?
O35 C36 C37 O37 178.4(8) . . . . ?
C41 C36 C37 O37 0.1(13) . . . . ?
O35 C36 C37 C38 -2.4(13) . . . . ?
C41 C36 C37 C38 179.3(8) . . . . ?
O37 C37 C38 O38 -1.6(13) . . . . ?
C36 C37 C38 O38 179.2(8) . . . . ?
O37 C37 C38 C39 -178.5(8) . . . . ?
C36 C37 C38 C39 2.3(12) . . . . ?
O35 C34 C39 C40 178.9(8) . . . . ?
C33 C34 C39 C40 -1.7(13) . . . . ?
O35 C34 C39 C38 -0.9(12) . . . . ?
C33 C34 C39 C38 178.5(8) . . . . ?
O38 C38 C39 C34 -177.5(8) . . . . ?
C37 C38 C39 C34 -0.7(12) . . . . ?
O38 C38 C39 C40 2.7(13) . . . . ?
C37 C38 C39 C40 179.5(8) . . . . ?
C32 C31 C40 C39 -1.9(13) . . . . ?
Br2 C31 C40 C39 179.3(7) . . . . ?
C34 C39 C40 C31 2.5(12) . . . . ?
C38 C39 C40 C31 -177.6(8) . . . . ?
C37 C36 C41 C51 86.0(11) . . . . ?
O35 C36 C41 C51 -92.5(9) . . . . ?
C37 C36 C41 C42 -147.6(9) . . . . ?
O35 C36 C41 C42 33.9(11) . . . . ?
C36 C41 C42 C43 60.4(14) . . . . ?
C51 C41 C42 C43 -172.5(11) . . . . ?
C41 C42 C43 O48 -148(3) . . . . ?
C41 C42 C43 O45 63(3) . . . . ?
C41 C42 C43 O47 35(3) . . . . ?
C41 C42 C43 O44 -121.3(19) . . . . ?
O44 C43 O45 C46 7(4) . . . . ?
C42 C43 O45 C46 -178(2) . . . . ?
O47 C43 O48 C49 21(5) . . . . ?
C42 C43 O48 C49 -156(3) . . . . ?
C36 C41 C51 C56 -148.5(10) . . . . ?
C42 C41 C51 C56 84.2(11) . . . . ?
C36 C41 C51 C52 33.7(13) . . . . ?
C42 C41 C51 C52 -93.6(11) . . . . ?
C56 C51 C52 C53 0.1(17) . . . . ?
C41 C51 C52 C53 177.9(10) . . . . ?
C51 C52 C53 C54 2(2) . . . . ?
C52 C53 C54 C55 -4(3) . . . . ?
C53 C54 C55 C56 3(3) . . . . ?
C52 C51 C56 C55 -0.4(18) . . . . ?
C41 C51 C56 C55 -178.3(13) . . . . ?
C54 C55 C56 C51 -1(2) . . . . ?
